data_7130806
loop_
_publ_author_name
'L\"owe, Pawel'
'Dielmann, Fabian'

_publ_section_title
;
 Crystalline phosphino(silyl)carbenes that readily form transition metal
 complexes
;
_journal_name_full 'Chemical Communications'
_journal_paper_doi 10.1039/D2CC04321A
_journal_year 2022
_chemical_formula_moiety 'C32 H52 Cu F2 N6 P Si'
_chemical_formula_sum 'C32 H52 Cu F2 N6 P Si'
_chemical_formula_weight 681.39
_space_group_crystal_system orthorhombic
_space_group_IT_number 33
_space_group_name_Hall 'P 2c -2n'
_space_group_name_H-M_alt 'P n a 21'
_atom_sites_solution_hydrogens geom
_atom_sites_solution_primary dual
_audit_creation_date 2021-01-05
_audit_creation_method
;
Olex2 1.3
(compiled 2020.02.04 svn.rd84adfe8 for OlexSys, GUI svn.r6032)
;
_audit_update_record
;
2022-09-27 deposited with the CCDC.	2022-09-28 downloaded from the CCDC.
;
_cell_angle_alpha 90
_cell_angle_beta 90
_cell_angle_gamma 90
_cell_formula_units_Z 4
_cell_length_a 20.0953(8)
_cell_length_b 10.1679(4)
_cell_length_c 17.1211(7)
_cell_measurement_reflns_used 9925
_cell_measurement_temperature 100
_cell_measurement_theta_max 27.35
_cell_measurement_theta_min 2.24
_cell_volume 3498.3(2)
_computing_cell_refinement 'SAINT v8.37A (Bruker, 2015)'
_computing_data_collection 'Bruker SMART'
_computing_data_reduction 'SAINT v8.37A (Bruker, 2015)'
_computing_molecular_graphics 'Olex2 1.3 (Dolomanov et al., 2009)'
_computing_publication_material 'Olex2 1.3 (Dolomanov et al., 2009)'
_computing_structure_refinement 'SHELXL 2013/4 (Sheldrick, 2015)'
_computing_structure_solution 'SHELXT 2014/5 (Sheldrick, 2014)'
_diffrn_ambient_temperature 100
_diffrn_measured_fraction_theta_full 0.999
_diffrn_measured_fraction_theta_max 0.991
_diffrn_measurement_device_type 'Bruker APEX-II CCD'
_diffrn_measurement_method '\f and \w scans'
_diffrn_radiation_type MoK\a
_diffrn_radiation_wavelength 0.71073
_diffrn_reflns_av_R_equivalents 0.0591
_diffrn_reflns_av_unetI/netI 0.0510
_diffrn_reflns_Laue_measured_fraction_full 0.999
_diffrn_reflns_Laue_measured_fraction_max 0.991
_diffrn_reflns_limit_h_max 26
_diffrn_reflns_limit_h_min -27
_diffrn_reflns_limit_k_max 13
_diffrn_reflns_limit_k_min -13
_diffrn_reflns_limit_l_max 23
_diffrn_reflns_limit_l_min -23
_diffrn_reflns_number 45781
_diffrn_reflns_point_group_measured_fraction_full 0.999
_diffrn_reflns_point_group_measured_fraction_max 0.987
_diffrn_reflns_theta_full 25.242
_diffrn_reflns_theta_max 29.115
_diffrn_reflns_theta_min 2.027
_diffrn_source_current 0.59
_diffrn_source_power 0.0295
_diffrn_source_voltage 50.0
_diffrn_standards_number 0
_exptl_absorpt_coefficient_mu 0.746
_exptl_absorpt_correction_T_max 1.0000
_exptl_absorpt_correction_T_min 0.8076
_exptl_absorpt_correction_type multi-scan
_exptl_absorpt_process_details
;
SADABS-2016/2 (Bruker,2016/2) was used for absorption correction.
wR2(int) was 0.1337 before and 0.0684 after correction.
The Ratio of minimum to maximum transmission is 0.8076.
The \l/2 correction factor is Not present.
;
_exptl_crystal_colour 'clear colourless'
_exptl_crystal_colour_lustre clear
_exptl_crystal_colour_primary colourless
_exptl_crystal_density_diffrn 1.294
_exptl_crystal_description block
_exptl_crystal_F_000 1448
_exptl_crystal_preparation 'PL540 procedure'
_exptl_crystal_recrystallization_method
'cristallized by diffusion of n-hexane into a saturated difluorobenzene solution over 4 months'
_exptl_crystal_size_max 0.78
_exptl_crystal_size_mid 0.2
_exptl_crystal_size_min 0.116
_refine_diff_density_max 1.559
_refine_diff_density_min -0.320
_refine_diff_density_rms 0.099
_refine_ls_abs_structure_details
;
 Flack x determined using 3560 quotients [(I+)-(I-)]/[(I+)+(I-)]
 (Parsons and Flack (2004), Acta Cryst. A60, s61).
;
_refine_ls_abs_structure_Flack 0.012(5)
_refine_ls_extinction_method none
_refine_ls_goodness_of_fit_ref 1.080
_refine_ls_hydrogen_treatment constr
_refine_ls_matrix_type full
_refine_ls_number_parameters 403
_refine_ls_number_reflns 9272
_refine_ls_number_restraints 1
_refine_ls_restrained_S_all 1.080
_refine_ls_R_factor_all 0.0579
_refine_ls_R_factor_gt 0.0506
_refine_ls_shift/su_max 0.000
_refine_ls_shift/su_mean 0.000
_refine_ls_structure_factor_coef Fsqd
_refine_ls_weighting_details 'w=1/[\s^2^(Fo^2^)+(0.0790P)^2^+0.0988P] where P=(Fo^2^+2Fc^2^)/3'
_refine_ls_weighting_scheme calc
_refine_ls_wR_factor_gt 0.1236
_refine_ls_wR_factor_ref 0.1285
_reflns_Friedel_coverage 0.933
_reflns_Friedel_fraction_full 0.998
_reflns_Friedel_fraction_max 0.984
_reflns_number_gt 8247
_reflns_number_total 9272
_reflns_threshold_expression 'I > 2\s(I)'
_cod_data_source_file d2cc04321a2.cif
_cod_data_source_block pna21_a
_cod_database_code 7130806
_shelxl_version_number 2013-4
_shelx_space_group_comment
;
The symmetry employed for this shelxl refinement is uniquely defined
by the following loop, which should always be used as a source of
symmetry information in preference to the above space-group names.
They are only intended as comments.
;
_shelx_estimated_absorpt_t_max 0.918
_shelx_estimated_absorpt_t_min 0.594
_olex2_refinement_description
;
1. Fixed Uiso
 At 1.2 times of:
  All C(H) groups
 At 1.5 times of:
  All C(H,H,H) groups
2.a Aromatic/amide H refined with riding coordinates:
 C15(H15), C14(H14), C32(H32), C3(H3), C4(H4), C31(H31), C30(H30)
2.b Idealised Me refined as rotating group:
 C19(H19A,H19B,H19C), C26(H26A,H26B,H26C), C11(H11A,H11B,H11C), C21(H21A,H21B,
 H21C), C24(H24A,H24B,H24C), C10(H10A,H10B,H10C), C12(H12A,H12B,H12C), C18(H18A,
 H18B,H18C), C8(H8A,H8B,H8C), C25(H25A,H25B,H25C), C23(H23A,H23B,H23C),
 C22(H22A,H22B,H22C), C6(H6A,H6B,H6C), C17(H17A,H17B,H17C), C7(H7A,H7B,H7C)
;
_olex2_date_sample_submission 2021-01-04
_olex2_exptl_crystal_mounting_method 'mounted on a glass capillarry'
_olex2_submission_original_sample_id PL540
_olex2_submission_special_instructions 'No special instructions were received'

loop_
_space_group_symop_operation_xyz
'x, y, z'
'-x, -y, z+1/2'
'x+1/2, -y+1/2, z'
'-x+1/2, y+1/2, z+1/2'

loop_
_atom_site_label
_atom_site_type_symbol
_atom_site_fract_x
_atom_site_fract_y
_atom_site_fract_z
_atom_site_U_iso_or_equiv
_atom_site_adp_type
_atom_site_occupancy
_atom_site_site_symmetry_order
_atom_site_calc_flag
_atom_site_refinement_flags_posn
_atom_site_refinement_flags_adp
_atom_site_refinement_flags_occupancy
_atom_site_disorder_assembly
_atom_site_disorder_group
Cu1 Cu 0.37786(2) 0.35199(5) 0.60365(4) 0.02746(14) Uani 1 1 d . . . . .
P1 P 0.34684(4) 0.51420(9) 0.46575(6) 0.01956(19) Uani 1 1 d . . . . .
Si1 Si 0.23371(5) 0.44713(10) 0.58707(6) 0.0223(2) Uani 1 1 d . . . . .
F1 F 0.43733(14) 0.0696(3) 0.59724(19) 0.0417(6) Uani 1 1 d . . . . .
F2 F 0.53307(18) -0.0394(3) 0.6819(2) 0.0553(9) Uani 1 1 d . . . . .
N2 N 0.22677(18) 0.7554(3) 0.3936(2) 0.0259(7) Uani 1 1 d . . . . .
N6 N 0.49680(16) 0.3307(3) 0.4657(2) 0.0221(6) Uani 1 1 d . . . . .
N5 N 0.51279(16) 0.5079(3) 0.5351(2) 0.0226(6) Uani 1 1 d . . . . .
N3 N 0.21159(17) 0.5725(3) 0.3287(2) 0.0249(7) Uani 1 1 d . . . . .
N1 N 0.31404(17) 0.5956(3) 0.3980(2) 0.0264(7) Uani 1 1 d . . . . .
N4 N 0.42322(16) 0.5129(3) 0.4422(2) 0.0234(7) Uani 1 1 d . . . . .
C9 C 0.2236(2) 0.4441(4) 0.2887(2) 0.0258(8) Uani 1 1 d . . . . .
C13 C 0.47204(19) 0.4526(4) 0.4805(2) 0.0208(7) Uani 1 1 d . . . . .
C2 C 0.2542(2) 0.6360(4) 0.3779(2) 0.0224(7) Uani 1 1 d . . . . .
C27 C 0.4430(2) 0.2688(4) 0.6670(3) 0.0269(8) Uani 1 1 d . . . . .
C15 C 0.55156(19) 0.3102(4) 0.5122(3) 0.0263(8) Uani 1 1 d . . . . .
H15 H 0.5778 0.2324 0.5136 0.032 Uiso 1 1 calc R U . . .
C5 C 0.2597(2) 0.8633(4) 0.4385(3) 0.0307(9) Uani 1 1 d . . . . .
C19 C 0.4469(2) 0.6696(4) 0.6106(3) 0.0299(8) Uani 1 1 d . . . . .
H19A H 0.4451 0.6086 0.6548 0.045 Uiso 1 1 calc R U . . .
H19B H 0.4083 0.6549 0.5766 0.045 Uiso 1 1 calc R U . . .
H19C H 0.4462 0.7603 0.6299 0.045 Uiso 1 1 calc R U . . .
C16 C 0.5107(2) 0.6461(4) 0.5643(3) 0.0249(8) Uani 1 1 d . . . . .
C20 C 0.4777(2) 0.2444(4) 0.3982(3) 0.0261(8) Uani 1 1 d . . . . .
C14 C 0.56154(19) 0.4168(4) 0.5546(2) 0.0255(8) Uani 1 1 d . . . . .
H14 H 0.5960 0.4291 0.5920 0.031 Uiso 1 1 calc R U . . .
C32 C 0.4758(2) 0.3353(4) 0.7284(3) 0.0309(9) Uani 1 1 d . . . . .
H32 H 0.4619 0.4221 0.7408 0.037 Uiso 1 1 calc R U . . .
C1 C 0.3149(2) 0.4442(4) 0.5409(2) 0.0257(8) Uani 1 1 d . . . . .
C29 C 0.5146(2) 0.0869(4) 0.6974(3) 0.0345(10) Uani 1 1 d . . . . .
C26 C 0.1626(2) 0.5138(4) 0.5282(3) 0.0278(8) Uani 1 1 d . . . . .
H26A H 0.1696 0.6077 0.5184 0.042 Uiso 1 1 calc R U . . .
H26B H 0.1209 0.5016 0.5572 0.042 Uiso 1 1 calc R U . . .
H26C H 0.1599 0.4668 0.4783 0.042 Uiso 1 1 calc R U . . .
C11 C 0.2890(2) 0.4531(4) 0.2436(3) 0.0326(9) Uani 1 1 d . . . . .
H11A H 0.2877 0.5292 0.2086 0.049 Uiso 1 1 calc R U . . .
H11B H 0.2954 0.3727 0.2129 0.049 Uiso 1 1 calc R U . . .
H11C H 0.3260 0.4630 0.2805 0.049 Uiso 1 1 calc R U . . .
C21 C 0.5099(3) 0.1107(5) 0.4092(3) 0.0367(10) Uani 1 1 d . . . . .
H21A H 0.4942 0.0714 0.4581 0.055 Uiso 1 1 calc R U . . .
H21B H 0.5584 0.1209 0.4112 0.055 Uiso 1 1 calc R U . . .
H21C H 0.4979 0.0534 0.3653 0.055 Uiso 1 1 calc R U . . .
C24 C 0.2106(2) 0.2772(4) 0.6171(3) 0.0343(10) Uani 1 1 d . . . . .
H24A H 0.2018 0.2239 0.5706 0.051 Uiso 1 1 calc R U . . .
H24B H 0.1705 0.2803 0.6497 0.051 Uiso 1 1 calc R U . . .
H24C H 0.2472 0.2381 0.6469 0.051 Uiso 1 1 calc R U . . .
C28 C 0.4653(2) 0.1450(4) 0.6549(3) 0.0305(9) Uani 1 1 d . . . . .
C3 C 0.1672(2) 0.7654(5) 0.3534(3) 0.0333(9) Uani 1 1 d . . . . .
H3 H 0.1383 0.8393 0.3535 0.040 Uiso 1 1 calc R U . . .
C10 C 0.1674(3) 0.4188(5) 0.2315(3) 0.0387(10) Uani 1 1 d . . . . .
H10A H 0.1252 0.4129 0.2599 0.058 Uiso 1 1 calc R U . . .
H10B H 0.1756 0.3360 0.2038 0.058 Uiso 1 1 calc R U . . .
H10C H 0.1651 0.4911 0.1937 0.058 Uiso 1 1 calc R U . . .
C12 C 0.2252(2) 0.3339(4) 0.3482(3) 0.0270(8) Uani 1 1 d . . . . .
H12A H 0.2573 0.3552 0.3893 0.041 Uiso 1 1 calc R U . . .
H12B H 0.2383 0.2518 0.3226 0.041 Uiso 1 1 calc R U . . .
H12C H 0.1809 0.3234 0.3714 0.041 Uiso 1 1 calc R U . . .
C18 C 0.5697(2) 0.6667(5) 0.6183(3) 0.0348(10) Uani 1 1 d . . . . .
H18A H 0.5695 0.7575 0.6376 0.052 Uiso 1 1 calc R U . . .
H18B H 0.6110 0.6502 0.5897 0.052 Uiso 1 1 calc R U . . .
H18C H 0.5665 0.6059 0.6625 0.052 Uiso 1 1 calc R U . . .
C4 C 0.1575(2) 0.6552(4) 0.3150(3) 0.0316(9) Uani 1 1 d . . . . .
H4 H 0.1200 0.6352 0.2833 0.038 Uiso 1 1 calc R U . . .
C31 C 0.5265(3) 0.2816(5) 0.7710(3) 0.0391(11) Uani 1 1 d . . . . .
H31 H 0.5478 0.3314 0.8107 0.047 Uiso 1 1 calc R U . . .
C8 C 0.2152(3) 0.9851(5) 0.4333(4) 0.0458(13) Uani 1 1 d . . . . .
H8A H 0.2365 1.0587 0.4605 0.069 Uiso 1 1 calc R U . . .
H8B H 0.1721 0.9663 0.4577 0.069 Uiso 1 1 calc R U . . .
H8C H 0.2084 1.0084 0.3783 0.069 Uiso 1 1 calc R U . . .
C25 C 0.2378(3) 0.5473(5) 0.6787(3) 0.0381(10) Uani 1 1 d . . . . .
H25A H 0.2702 0.5081 0.7146 0.057 Uiso 1 1 calc R U . . .
H25B H 0.1938 0.5489 0.7035 0.057 Uiso 1 1 calc R U . . .
H25C H 0.2514 0.6373 0.6659 0.057 Uiso 1 1 calc R U . . .
C23 C 0.4032(2) 0.2257(5) 0.3943(3) 0.0401(11) Uani 1 1 d . . . . .
H23A H 0.3926 0.1604 0.3540 0.060 Uiso 1 1 calc R U . . .
H23B H 0.3819 0.3096 0.3812 0.060 Uiso 1 1 calc R U . . .
H23C H 0.3868 0.1950 0.4450 0.060 Uiso 1 1 calc R U . . .
C30 C 0.5465(3) 0.1534(5) 0.7556(3) 0.0428(12) Uani 1 1 d . . . . .
H30 H 0.5813 0.1133 0.7847 0.051 Uiso 1 1 calc R U . . .
C22 C 0.5041(3) 0.3093(5) 0.3249(3) 0.0404(11) Uani 1 1 d . . . . .
H22A H 0.5524 0.3192 0.3290 0.061 Uiso 1 1 calc R U . . .
H22B H 0.4835 0.3960 0.3188 0.061 Uiso 1 1 calc R U . . .
H22C H 0.4933 0.2545 0.2795 0.061 Uiso 1 1 calc R U . . .
C6 C 0.3255(3) 0.8951(5) 0.4004(4) 0.0459(12) Uani 1 1 d . . . . .
H6A H 0.3176 0.9306 0.3480 0.069 Uiso 1 1 calc R U . . .
H6B H 0.3523 0.8149 0.3965 0.069 Uiso 1 1 calc R U . . .
H6C H 0.3492 0.9604 0.4319 0.069 Uiso 1 1 calc R U . . .
C17 C 0.5162(3) 0.7393(4) 0.4958(3) 0.0354(10) Uani 1 1 d . . . . .
H17A H 0.4784 0.7257 0.4605 0.053 Uiso 1 1 calc R U . . .
H17B H 0.5578 0.7225 0.4677 0.053 Uiso 1 1 calc R U . . .
H17C H 0.5159 0.8303 0.5148 0.053 Uiso 1 1 calc R U . . .
C7 C 0.2674(2) 0.8243(4) 0.5234(3) 0.0335(9) Uani 1 1 d . . . . .
H7A H 0.2928 0.8921 0.5511 0.050 Uiso 1 1 calc R U . . .
H7B H 0.2910 0.7402 0.5267 0.050 Uiso 1 1 calc R U . . .
H7C H 0.2233 0.8154 0.5474 0.050 Uiso 1 1 calc R U . . .

loop_
_atom_site_aniso_label
_atom_site_aniso_U_11
_atom_site_aniso_U_22
_atom_site_aniso_U_33
_atom_site_aniso_U_23
_atom_site_aniso_U_13
_atom_site_aniso_U_12
Cu1 0.0230(2) 0.0331(3) 0.0263(3) 0.0078(2) -0.0014(2) 0.00011(17)
P1 0.0188(4) 0.0196(4) 0.0203(4) -0.0001(3) -0.0013(4) 0.0004(3)
Si1 0.0220(5) 0.0223(5) 0.0227(6) 0.0008(4) -0.0002(4) -0.0035(4)
F1 0.0529(16) 0.0407(14) 0.0316(15) -0.0045(13) -0.0009(14) -0.0087(11)
F2 0.065(2) 0.0388(16) 0.062(2) 0.0036(15) 0.0053(18) 0.0211(15)
N2 0.0299(17) 0.0237(16) 0.0241(17) 0.0019(12) 0.0015(14) 0.0058(12)
N6 0.0210(15) 0.0226(15) 0.0227(17) 0.0030(12) -0.0022(13) 0.0008(11)
N5 0.0186(15) 0.0261(16) 0.0232(17) -0.0007(12) -0.0005(12) -0.0008(12)
N3 0.0261(16) 0.0275(17) 0.0210(17) -0.0006(12) -0.0029(13) 0.0085(13)
N1 0.0240(16) 0.0297(17) 0.0255(18) 0.0037(13) -0.0003(13) 0.0048(13)
N4 0.0234(16) 0.0231(15) 0.0237(17) 0.0031(12) -0.0015(12) -0.0008(12)
C9 0.029(2) 0.028(2) 0.021(2) -0.0027(15) -0.0012(15) 0.0038(15)
C13 0.0219(17) 0.0211(16) 0.0193(18) 0.0031(13) 0.0022(14) -0.0017(13)
C2 0.0245(18) 0.0240(18) 0.0186(18) 0.0027(13) 0.0006(14) 0.0046(14)
C27 0.0248(19) 0.031(2) 0.025(2) 0.0065(16) 0.0026(16) -0.0019(15)
C15 0.0215(18) 0.031(2) 0.026(2) 0.0040(16) -0.0001(15) 0.0045(15)
C5 0.038(2) 0.0207(19) 0.034(2) 0.0004(15) 0.0069(19) -0.0001(15)
C19 0.0248(18) 0.035(2) 0.030(2) -0.0081(18) -0.0011(18) 0.0009(14)
C16 0.0242(19) 0.0238(18) 0.027(2) -0.0027(14) -0.0008(16) -0.0013(14)
C20 0.031(2) 0.0233(18) 0.024(2) -0.0004(14) -0.0008(16) 0.0009(15)
C14 0.0185(17) 0.031(2) 0.027(2) 0.0032(15) -0.0012(15) 0.0023(14)
C32 0.035(2) 0.031(2) 0.027(2) 0.0022(16) 0.0044(18) -0.0035(17)
C1 0.0222(19) 0.031(2) 0.024(2) 0.0041(15) -0.0012(15) -0.0016(14)
C29 0.036(2) 0.032(2) 0.036(3) 0.0063(18) 0.0039(19) 0.0063(17)
C26 0.0230(19) 0.032(2) 0.029(2) 0.0002(16) 0.0028(16) 0.0003(15)
C11 0.039(2) 0.030(2) 0.029(2) -0.0003(16) 0.0073(18) 0.0078(17)
C21 0.045(3) 0.028(2) 0.036(3) -0.0039(18) -0.007(2) 0.0125(19)
C24 0.028(2) 0.0250(19) 0.050(3) 0.0049(18) 0.0024(19) -0.0044(15)
C28 0.035(2) 0.036(2) 0.021(2) 0.0022(16) 0.0047(17) -0.0060(17)
C3 0.034(2) 0.035(2) 0.031(2) 0.0062(17) 0.0004(18) 0.0145(18)
C10 0.045(3) 0.043(3) 0.029(2) -0.0072(19) -0.012(2) 0.006(2)
C12 0.029(2) 0.0271(19) 0.025(2) -0.0021(15) -0.0027(16) -0.0009(15)
C18 0.025(2) 0.040(2) 0.039(3) -0.0096(19) -0.0035(18) 0.0002(16)
C4 0.028(2) 0.042(2) 0.025(2) 0.0003(17) -0.0056(17) 0.0146(16)
C31 0.043(3) 0.049(3) 0.026(2) 0.0043(19) -0.007(2) -0.011(2)
C8 0.066(4) 0.026(2) 0.045(3) 0.001(2) 0.004(3) 0.009(2)
C25 0.048(3) 0.040(3) 0.026(2) -0.0070(18) -0.001(2) -0.005(2)
C23 0.034(2) 0.034(2) 0.052(3) -0.015(2) -0.005(2) -0.0035(18)
C30 0.039(3) 0.051(3) 0.038(3) 0.015(2) -0.006(2) 0.003(2)
C22 0.063(3) 0.036(2) 0.022(2) -0.0018(18) 0.002(2) -0.006(2)
C6 0.049(3) 0.035(2) 0.053(3) 0.005(2) 0.018(3) -0.007(2)
C17 0.043(3) 0.031(2) 0.032(2) -0.0005(17) 0.003(2) -0.0078(18)
C7 0.040(2) 0.030(2) 0.030(2) -0.0071(17) 0.0012(19) 0.0002(17)

loop_
_atom_type_symbol
_atom_type_description
_atom_type_scat_dispersion_real
_atom_type_scat_dispersion_imag
_atom_type_scat_source
C C 0.0033 0.0016 'International Tables Vol C Tables 4.2.6.8 and 6.1.1.4'
H H 0.0000 0.0000 'International Tables Vol C Tables 4.2.6.8 and 6.1.1.4'
Cu Cu 0.3201 1.2651 'International Tables Vol C Tables 4.2.6.8 and 6.1.1.4'
F F 0.0171 0.0103 'International Tables Vol C Tables 4.2.6.8 and 6.1.1.4'
N N 0.0061 0.0033 'International Tables Vol C Tables 4.2.6.8 and 6.1.1.4'
P P 0.1023 0.0942 'International Tables Vol C Tables 4.2.6.8 and 6.1.1.4'
Si Si 0.0817 0.0704 'International Tables Vol C Tables 4.2.6.8 and 6.1.1.4'

loop_
_geom_angle_atom_site_label_1
_geom_angle_atom_site_label_2
_geom_angle_atom_site_label_3
_geom_angle
_geom_angle_site_symmetry_1
_geom_angle_site_symmetry_3
_geom_angle_publ_flag
C27 Cu1 C1 176.95(18) . . ?
N1 P1 N4 102.85(18) . . ?
N1 P1 C1 131.2(2) . . ?
N4 P1 C1 126.0(2) . . ?
C1 Si1 C26 117.22(19) . . ?
C1 Si1 C24 109.3(2) . . ?
C1 Si1 C25 109.6(2) . . ?
C24 Si1 C26 107.1(2) . . ?
C24 Si1 C25 106.5(2) . . ?
C25 Si1 C26 106.7(2) . . ?
C2 N2 C5 125.3(4) . . ?
C2 N2 C3 108.5(4) . . ?
C3 N2 C5 125.8(4) . . ?
C13 N6 C15 108.8(3) . . ?
C13 N6 C20 125.7(3) . . ?
C15 N6 C20 124.2(3) . . ?
C13 N5 C16 126.9(3) . . ?
C13 N5 C14 108.3(3) . . ?
C14 N5 C16 124.5(3) . . ?
C2 N3 C9 126.6(3) . . ?
C2 N3 C4 107.9(3) . . ?
C4 N3 C9 125.1(4) . . ?
C2 N1 P1 137.8(3) . . ?
C13 N4 P1 126.3(3) . . ?
N3 C9 C11 108.6(3) . . ?
N3 C9 C10 109.0(3) . . ?
N3 C9 C12 109.9(3) . . ?
C10 C9 C11 109.0(4) . . ?
C12 C9 C11 111.5(3) . . ?
C12 C9 C10 109.0(4) . . ?
N6 C13 N5 106.5(3) . . ?
N4 C13 N6 126.7(4) . . ?
N4 C13 N5 126.2(3) . . ?
N2 C2 N3 106.9(3) . . ?
N1 C2 N2 126.7(4) . . ?
N1 C2 N3 125.9(4) . . ?
C32 C27 Cu1 122.3(3) . . ?
C28 C27 Cu1 123.8(4) . . ?
C28 C27 C32 113.8(4) . . ?
N6 C15 H15 125.8 . . ?
C14 C15 N6 108.4(4) . . ?
C14 C15 H15 125.8 . . ?
N2 C5 C8 107.8(4) . . ?
N2 C5 C6 108.8(4) . . ?
N2 C5 C7 110.3(3) . . ?
C6 C5 C8 108.3(4) . . ?
C6 C5 C7 112.5(5) . . ?
C7 C5 C8 109.2(4) . . ?
H19A C19 H19B 109.5 . . ?
H19A C19 H19C 109.5 . . ?
H19B C19 H19C 109.5 . . ?
C16 C19 H19A 109.5 . . ?
C16 C19 H19B 109.5 . . ?
C16 C19 H19C 109.5 . . ?
N5 C16 C19 110.1(3) . . ?
N5 C16 C18 108.2(3) . . ?
N5 C16 C17 109.2(4) . . ?
C18 C16 C19 108.5(4) . . ?
C17 C16 C19 111.4(4) . . ?
C17 C16 C18 109.3(4) . . ?
N6 C20 C21 108.6(4) . . ?
N6 C20 C23 111.2(4) . . ?
N6 C20 C22 107.1(3) . . ?
C23 C20 C21 108.4(4) . . ?
C23 C20 C22 111.4(4) . . ?
C22 C20 C21 110.1(4) . . ?
N5 C14 H14 126.0 . . ?
C15 C14 N5 107.9(4) . . ?
C15 C14 H14 126.0 . . ?
C27 C32 H32 118.2 . . ?
C31 C32 C27 123.7(4) . . ?
C31 C32 H32 118.2 . . ?
P1 C1 Cu1 113.8(2) . . ?
P1 C1 Si1 134.6(3) . . ?
Si1 C1 Cu1 111.1(2) . . ?
F2 C29 C28 120.1(5) . . ?
F2 C29 C30 118.7(4) . . ?
C28 C29 C30 121.1(4) . . ?
Si1 C26 H26A 109.5 . . ?
Si1 C26 H26B 109.5 . . ?
Si1 C26 H26C 109.5 . . ?
H26A C26 H26B 109.5 . . ?
H26A C26 H26C 109.5 . . ?
H26B C26 H26C 109.5 . . ?
C9 C11 H11A 109.5 . . ?
C9 C11 H11B 109.5 . . ?
C9 C11 H11C 109.5 . . ?
H11A C11 H11B 109.5 . . ?
H11A C11 H11C 109.5 . . ?
H11B C11 H11C 109.5 . . ?
C20 C21 H21A 109.5 . . ?
C20 C21 H21B 109.5 . . ?
C20 C21 H21C 109.5 . . ?
H21A C21 H21B 109.5 . . ?
H21A C21 H21C 109.5 . . ?
H21B C21 H21C 109.5 . . ?
Si1 C24 H24A 109.5 . . ?
Si1 C24 H24B 109.5 . . ?
Si1 C24 H24C 109.5 . . ?
H24A C24 H24B 109.5 . . ?
H24A C24 H24C 109.5 . . ?
H24B C24 H24C 109.5 . . ?
C27 C28 F1 119.7(4) . . ?
C27 C28 C29 124.2(4) . . ?
C29 C28 F1 116.1(4) . . ?
N2 C3 H3 125.8 . . ?
C4 C3 N2 108.3(4) . . ?
C4 C3 H3 125.8 . . ?
C9 C10 H10A 109.5 . . ?
C9 C10 H10B 109.5 . . ?
C9 C10 H10C 109.5 . . ?
H10A C10 H10B 109.5 . . ?
H10A C10 H10C 109.5 . . ?
H10B C10 H10C 109.5 . . ?
C9 C12 H12A 109.5 . . ?
C9 C12 H12B 109.5 . . ?
C9 C12 H12C 109.5 . . ?
H12A C12 H12B 109.5 . . ?
H12A C12 H12C 109.5 . . ?
H12B C12 H12C 109.5 . . ?
C16 C18 H18A 109.5 . . ?
C16 C18 H18B 109.5 . . ?
C16 C18 H18C 109.5 . . ?
H18A C18 H18B 109.5 . . ?
H18A C18 H18C 109.5 . . ?
H18B C18 H18C 109.5 . . ?
N3 C4 H4 125.8 . . ?
C3 C4 N3 108.3(4) . . ?
C3 C4 H4 125.8 . . ?
C32 C31 H31 120.3 . . ?
C32 C31 C30 119.3(5) . . ?
C30 C31 H31 120.3 . . ?
C5 C8 H8A 109.5 . . ?
C5 C8 H8B 109.5 . . ?
C5 C8 H8C 109.5 . . ?
H8A C8 H8B 109.5 . . ?
H8A C8 H8C 109.5 . . ?
H8B C8 H8C 109.5 . . ?
Si1 C25 H25A 109.5 . . ?
Si1 C25 H25B 109.5 . . ?
Si1 C25 H25C 109.5 . . ?
H25A C25 H25B 109.5 . . ?
H25A C25 H25C 109.5 . . ?
H25B C25 H25C 109.5 . . ?
C20 C23 H23A 109.5 . . ?
C20 C23 H23B 109.5 . . ?
C20 C23 H23C 109.5 . . ?
H23A C23 H23B 109.5 . . ?
H23A C23 H23C 109.5 . . ?
H23B C23 H23C 109.5 . . ?
C29 C30 C31 117.8(5) . . ?
C29 C30 H30 121.1 . . ?
C31 C30 H30 121.1 . . ?
C20 C22 H22A 109.5 . . ?
C20 C22 H22B 109.5 . . ?
C20 C22 H22C 109.5 . . ?
H22A C22 H22B 109.5 . . ?
H22A C22 H22C 109.5 . . ?
H22B C22 H22C 109.5 . . ?
C5 C6 H6A 109.5 . . ?
C5 C6 H6B 109.5 . . ?
C5 C6 H6C 109.5 . . ?
H6A C6 H6B 109.5 . . ?
H6A C6 H6C 109.5 . . ?
H6B C6 H6C 109.5 . . ?
C16 C17 H17A 109.5 . . ?
C16 C17 H17B 109.5 . . ?
C16 C17 H17C 109.5 . . ?
H17A C17 H17B 109.5 . . ?
H17A C17 H17C 109.5 . . ?
H17B C17 H17C 109.5 . . ?
C5 C7 H7A 109.5 . . ?
C5 C7 H7B 109.5 . . ?
C5 C7 H7C 109.5 . . ?
H7A C7 H7B 109.5 . . ?
H7A C7 H7C 109.5 . . ?
H7B C7 H7C 109.5 . . ?

loop_
_geom_bond_atom_site_label_1
_geom_bond_atom_site_label_2
_geom_bond_distance
_geom_bond_site_symmetry_2
_geom_bond_publ_flag
Cu1 C27 1.898(4) . ?
Cu1 C1 1.907(4) . ?
P1 N1 1.571(4) . ?
P1 N4 1.587(3) . ?
P1 C1 1.605(4) . ?
Si1 C1 1.813(4) . ?
Si1 C26 1.876(4) . ?
Si1 C24 1.861(4) . ?
Si1 C25 1.871(5) . ?
F1 C28 1.370(5) . ?
F2 C29 1.364(5) . ?
N2 C2 1.360(5) . ?
N2 C5 1.495(6) . ?
N2 C3 1.385(6) . ?
N6 C13 1.360(5) . ?
N6 C15 1.374(5) . ?
N6 C20 1.500(5) . ?
N5 C13 1.364(5) . ?
N5 C16 1.492(5) . ?
N5 C14 1.389(5) . ?
N3 C9 1.495(5) . ?
N3 C2 1.363(5) . ?
N3 C4 1.395(5) . ?
N1 C2 1.316(5) . ?
N4 C13 1.330(5) . ?
C9 C11 1.527(6) . ?
C9 C10 1.516(6) . ?
C9 C12 1.516(6) . ?
C27 C32 1.414(6) . ?
C27 C28 1.352(6) . ?
C15 H15 0.9500 . ?
C15 C14 1.321(6) . ?
C5 C8 1.531(7) . ?
C5 C6 1.509(7) . ?
C5 C7 1.514(7) . ?
C19 H19A 0.9800 . ?
C19 H19B 0.9800 . ?
C19 H19C 0.9800 . ?
C19 C16 1.527(6) . ?
C16 C18 1.517(6) . ?
C16 C17 1.512(6) . ?
C20 C21 1.517(6) . ?
C20 C23 1.509(6) . ?
C20 C22 1.513(6) . ?
C14 H14 0.9500 . ?
C32 H32 0.9500 . ?
C32 C31 1.366(7) . ?
C29 C28 1.364(7) . ?
C29 C30 1.365(8) . ?
C26 H26A 0.9800 . ?
C26 H26B 0.9800 . ?
C26 H26C 0.9800 . ?
C11 H11A 0.9800 . ?
C11 H11B 0.9800 . ?
C11 H11C 0.9800 . ?
C21 H21A 0.9800 . ?
C21 H21B 0.9800 . ?
C21 H21C 0.9800 . ?
C24 H24A 0.9800 . ?
C24 H24B 0.9800 . ?
C24 H24C 0.9800 . ?
C3 H3 0.9500 . ?
C3 C4 1.313(7) . ?
C10 H10A 0.9800 . ?
C10 H10B 0.9800 . ?
C10 H10C 0.9800 . ?
C12 H12A 0.9800 . ?
C12 H12B 0.9800 . ?
C12 H12C 0.9800 . ?
C18 H18A 0.9800 . ?
C18 H18B 0.9800 . ?
C18 H18C 0.9800 . ?
C4 H4 0.9500 . ?
C31 H31 0.9500 . ?
C31 C30 1.389(8) . ?
C8 H8A 0.9800 . ?
C8 H8B 0.9800 . ?
C8 H8C 0.9800 . ?
C25 H25A 0.9800 . ?
C25 H25B 0.9800 . ?
C25 H25C 0.9800 . ?
C23 H23A 0.9800 . ?
C23 H23B 0.9800 . ?
C23 H23C 0.9800 . ?
C30 H30 0.9500 . ?
C22 H22A 0.9800 . ?
C22 H22B 0.9800 . ?
C22 H22C 0.9800 . ?
C6 H6A 0.9800 . ?
C6 H6B 0.9800 . ?
C6 H6C 0.9800 . ?
C17 H17A 0.9800 . ?
C17 H17B 0.9800 . ?
C17 H17C 0.9800 . ?
C7 H7A 0.9800 . ?
C7 H7B 0.9800 . ?
C7 H7C 0.9800 . ?

loop_
_geom_torsion_atom_site_label_1
_geom_torsion_atom_site_label_2
_geom_torsion_atom_site_label_3
_geom_torsion_atom_site_label_4
_geom_torsion
_geom_torsion_site_symmetry_1
_geom_torsion_site_symmetry_2
_geom_torsion_site_symmetry_3
_geom_torsion_site_symmetry_4
_geom_torsion_publ_flag
Cu1 C27 C32 C31 -174.7(4) . . . . ?
Cu1 C27 C28 F1 -4.4(6) . . . . ?
Cu1 C27 C28 C29 176.3(4) . . . . ?
P1 N1 C2 N2 95.6(6) . . . . ?
P1 N1 C2 N3 -93.7(6) . . . . ?
P1 N4 C13 N6 94.9(5) . . . . ?
P1 N4 C13 N5 -94.7(4) . . . . ?
F2 C29 C28 F1 -0.5(6) . . . . ?
F2 C29 C28 C27 178.8(4) . . . . ?
F2 C29 C30 C31 -179.4(4) . . . . ?
N2 C3 C4 N3 -1.1(5) . . . . ?
N6 C15 C14 N5 -0.3(5) . . . . ?
N1 P1 N4 C13 -178.1(3) . . . . ?
N1 P1 C1 Cu1 178.0(2) . . . . ?
N1 P1 C1 Si1 -10.5(5) . . . . ?
N4 P1 N1 C2 179.7(5) . . . . ?
N4 P1 C1 Cu1 -0.7(4) . . . . ?
N4 P1 C1 Si1 170.8(3) . . . . ?
C9 N3 C2 N2 173.1(4) . . . . ?
C9 N3 C2 N1 0.8(6) . . . . ?
C9 N3 C4 C3 -172.6(4) . . . . ?
C13 N6 C15 C14 -0.7(5) . . . . ?
C13 N6 C20 C21 -172.7(4) . . . . ?
C13 N6 C20 C23 -53.5(5) . . . . ?
C13 N6 C20 C22 68.5(5) . . . . ?
C13 N5 C16 C19 67.1(5) . . . . ?
C13 N5 C16 C18 -174.4(4) . . . . ?
C13 N5 C16 C17 -55.5(5) . . . . ?
C13 N5 C14 C15 1.1(5) . . . . ?
C2 N2 C5 C8 172.9(4) . . . . ?
C2 N2 C5 C6 55.7(6) . . . . ?
C2 N2 C5 C7 -68.1(5) . . . . ?
C2 N2 C3 C4 0.9(5) . . . . ?
C2 N3 C9 C11 -54.0(5) . . . . ?
C2 N3 C9 C10 -172.5(4) . . . . ?
C2 N3 C9 C12 68.2(5) . . . . ?
C2 N3 C4 C3 0.8(5) . . . . ?
C27 C32 C31 C30 -1.8(7) . . . . ?
C15 N6 C13 N5 1.3(4) . . . . ?
C15 N6 C13 N4 173.3(4) . . . . ?
C15 N6 C20 C21 21.5(5) . . . . ?
C15 N6 C20 C23 140.7(4) . . . . ?
C15 N6 C20 C22 -97.3(5) . . . . ?
C5 N2 C2 N3 -173.4(4) . . . . ?
C5 N2 C2 N1 -1.2(7) . . . . ?
C5 N2 C3 C4 173.9(4) . . . . ?
C16 N5 C13 N6 173.0(4) . . . . ?
C16 N5 C13 N4 1.0(6) . . . . ?
C16 N5 C14 C15 -173.6(4) . . . . ?
C20 N6 C13 N5 -166.3(3) . . . . ?
C20 N6 C13 N4 5.7(6) . . . . ?
C20 N6 C15 C14 167.2(4) . . . . ?
C14 N5 C13 N6 -1.5(4) . . . . ?
C14 N5 C13 N4 -173.5(4) . . . . ?
C14 N5 C16 C19 -119.2(4) . . . . ?
C14 N5 C16 C18 -0.7(5) . . . . ?
C14 N5 C16 C17 118.2(4) . . . . ?
C32 C27 C28 F1 179.7(4) . . . . ?
C32 C27 C28 C29 0.4(6) . . . . ?
C32 C31 C30 C29 0.6(8) . . . . ?
C1 P1 N1 C2 0.8(6) . . . . ?
C1 P1 N4 C13 0.8(5) . . . . ?
C26 Si1 C1 Cu1 -172.05(19) . . . . ?
C26 Si1 C1 P1 16.3(4) . . . . ?
C24 Si1 C1 Cu1 -50.1(3) . . . . ?
C24 Si1 C1 P1 138.3(4) . . . . ?
C28 C27 C32 C31 1.3(6) . . . . ?
C28 C29 C30 C31 1.0(8) . . . . ?
C3 N2 C2 N3 -0.4(5) . . . . ?
C3 N2 C2 N1 171.8(4) . . . . ?
C3 N2 C5 C8 1.0(6) . . . . ?
C3 N2 C5 C6 -116.1(5) . . . . ?
C3 N2 C5 C7 120.1(5) . . . . ?
C4 N3 C9 C11 118.3(5) . . . . ?
C4 N3 C9 C10 -0.3(6) . . . . ?
C4 N3 C9 C12 -119.6(4) . . . . ?
C4 N3 C2 N2 -0.2(5) . . . . ?
C4 N3 C2 N1 -172.5(4) . . . . ?
C25 Si1 C1 Cu1 66.3(3) . . . . ?
C25 Si1 C1 P1 -105.4(4) . . . . ?
C30 C29 C28 F1 179.1(4) . . . . ?
C30 C29 C28 C27 -1.5(7) . . . . ?
